data_7046700
loop_
_publ_author_name
'Collet, Alexandra'
'Craig, Gavin A.'
'Heras Ojea, Mar\'ia Jos\'e'
'Bhaskaran, Lakshmi'
'Wilson, Claire'
'Hill, Stephen'
'Murrie, Mark'

_publ_section_title
;
 Slow magnetic relaxation in a {Co<sup>II</sup>Co} complex containing a
 high magnetic anisotropy trigonal bipyramidal Co<sup>II</sup> centre.
;
_journal_issue 28
_journal_name_full 'Dalton transactions (Cambridge, England : 2003)'
_journal_page_first 9237
_journal_page_last 9240
_journal_paper_doi 10.1039/c8dt01997e
_journal_volume 47
_journal_year 2018
_chemical_formula_moiety 'C57 H46 Co3 N8 O7, 2(C2 H3 N)'
_chemical_formula_sum 'C61 H52 Co3 N10 O7'
_chemical_formula_weight 1213.91
_space_group_crystal_system triclinic
_space_group_IT_number 2
_space_group_name_Hall '-P 1'
_space_group_name_H-M_alt 'P -1'
_symmetry_space_group_name_Hall '-P 1'
_symmetry_space_group_name_H-M 'P -1'
_atom_sites_solution_hydrogens mixed
_audit_creation_date 2016-04-12
_audit_creation_method
;
Olex2 1.2
(compiled 2015.09.30 svn.r3233 for OlexSys, GUI svn.r5103)
;
_audit_update_record
;
2018-04-19 deposited with the CCDC.
2018-06-13 downloaded from the CCDC.
;
_cell_angle_alpha 85.880(19)
_cell_angle_beta 71.750(19)
_cell_angle_gamma 72.444(18)
_cell_formula_units_Z 2
_cell_length_a 13.250(10)
_cell_length_b 14.173(11)
_cell_length_c 16.426(13)
_cell_measurement_reflns_used 9395
_cell_measurement_temperature 100
_cell_measurement_theta_max 25.10
_cell_measurement_theta_min 2.44
_cell_volume 2792(4)
_computing_cell_refinement 'SAINT v8.34A (Bruker, 2013)'
_computing_data_collection COLLECT
_computing_data_reduction 'SAINT v8.34A (Bruker, 2013)'
_computing_molecular_graphics 'Olex2 (Dolomanov et al., 2009)'
_computing_publication_material 'Olex2 (Dolomanov et al., 2009)'
_computing_structure_refinement 'ShelXL (Sheldrick, 2015)'
_computing_structure_solution 'ShelXT (Sheldrick, 2015)'
_diffrn_ambient_temperature 100
_diffrn_measured_fraction_theta_full 0.971
_diffrn_measured_fraction_theta_max 0.961
_diffrn_measurement_device '95mm CCD camera on \k-goniostat'
_diffrn_measurement_device_type KappaCCD
_diffrn_measurement_method '\f and \w scans'
_diffrn_radiation_type MoK\a
_diffrn_radiation_wavelength 0.71073
_diffrn_reflns_av_R_equivalents 0.0429
_diffrn_reflns_av_unetI/netI 0.0800
_diffrn_reflns_Laue_measured_fraction_full 0.971
_diffrn_reflns_Laue_measured_fraction_max 0.961
_diffrn_reflns_limit_h_max 15
_diffrn_reflns_limit_h_min -15
_diffrn_reflns_limit_k_max 16
_diffrn_reflns_limit_k_min -16
_diffrn_reflns_limit_l_max 19
_diffrn_reflns_limit_l_min -19
_diffrn_reflns_number 15656
_diffrn_reflns_point_group_measured_fraction_full 0.971
_diffrn_reflns_point_group_measured_fraction_max 0.961
_diffrn_reflns_theta_full 25.000
_diffrn_reflns_theta_max 25.162
_diffrn_reflns_theta_min 1.794
_diffrn_source 'Enraf Nonius FR590'
_diffrn_standards_number 0
_exptl_absorpt_coefficient_mu 0.945
_exptl_absorpt_correction_T_max 1.00
_exptl_absorpt_correction_T_min 0.79
_exptl_absorpt_correction_type multi-scan
_exptl_absorpt_process_details
;
 TWINABS-2012/1 (Bruker,2012) was used for absorption correction.
 
For component 1:
 wR2(int) was 0.0644 before and 0.0524 after correction.
 The Ratio of minimum to maximum transmission is 0.79.
 The \l/2 correction factor is Not present
 
For component 2:
 wR2(int) was 0.1039 before and 0.0715 after correction.
 The Ratio of minimum to maximum transmission not present.
 The \l/2 correction factor is Not present

Final HKLF 4 output contains 66673 reflections, Rint = 0.0639
 (31306 with I > 3sig(I), Rint = 0.0490)
;
_exptl_crystal_colour red
_exptl_crystal_colour_primary red
_exptl_crystal_density_diffrn 1.444
_exptl_crystal_description column
_exptl_crystal_F_000 1250
_exptl_crystal_size_max 0.34
_exptl_crystal_size_mid 0.1
_exptl_crystal_size_min 0.06
_refine_diff_density_max 0.585
_refine_diff_density_min -0.496
_refine_diff_density_rms 0.096
_refine_ls_extinction_method none
_refine_ls_goodness_of_fit_ref 1.064
_refine_ls_hydrogen_treatment mixed
_refine_ls_matrix_type full
_refine_ls_number_parameters 736
_refine_ls_number_reflns 9616
_refine_ls_number_restraints 1
_refine_ls_restrained_S_all 1.064
_refine_ls_R_factor_all 0.0833
_refine_ls_R_factor_gt 0.0473
_refine_ls_shift/su_max 0.001
_refine_ls_shift/su_mean 0.000
_refine_ls_structure_factor_coef Fsqd
_refine_ls_weighting_details 'w=1/[\s^2^(Fo^2^)+(0.0453P)^2^+1.4852P] where P=(Fo^2^+2Fc^2^)/3'
_refine_ls_weighting_scheme calc
_refine_ls_wR_factor_gt 0.0966
_refine_ls_wR_factor_ref 0.1108
_reflns_Friedel_coverage 0.000
_reflns_number_gt 6683
_reflns_number_total 9616
_reflns_threshold_expression 'I > 2\s(I)'
_cod_data_source_file c8dt01997e2.cif
_cod_data_source_block 1_2MeCN
_cod_depositor_comments 'Adding full bibliography for 7046700.cif.'
_cod_database_code 7046700
_shelx_space_group_comment
;
The symmetry employed for this shelxl refinement is uniquely defined
by the following loop, which should always be used as a source of
symmetry information in preference to the above space-group names.
They are only intended as comments.
;
_olex2_refinement_description
;
1. Fixed Uiso
 At 1.2 times of:
  All C(H) groups
 At 1.5 times of:
  All C(H,H,H) groups
2. Restrained distances
 O1-H1
 0.84 with sigma of 0.02
3.a Aromatic/amide H refined with riding coordinates:
 C3(H3), C4(H4), C5(H5), C8(H8), C9(H9), C10(H10), C12(H12), C13(H13),
 C14(H14), C18(H18), C19(H19), C20(H20), C3A(H3A), C4A(H4A), C5A(H5A), C6A(H6A),
  C7A(H7A), C8A(H8A), C11A(H11A), C12A(H12A), C13A(H13A), C14A(H14A),
 C15A(H15A), C3B(H3B), C4B(H4B), C5B(H5B), C6B(H6B), C7B(H7B), C8B(H8B),
 C11B(H11B), C12B(H12B), C13B(H13B), C14B(H14B), C15B(H15B), C3C(H3C), C4C(H4C),
  C5C(H5C), C6C(H6C), C7C(H7C), C8C(H8C), C11C(H11C), C12C(H12C), C13C(H13C),
 C14C(H14C), C15C(H15C)
3.b Idealised Me refined as rotating group:
 C3S(H3SA,H3SB,H3SC), C6S(H6SA,H6SB,H6SC)
;
_shelx_shelxl_version_number 2014/7
_olex2_submission_special_instructions 'No special instructions were received'

loop_
_space_group_symop_operation_xyz
'x, y, z'
'-x, -y, -z'

loop_
_atom_site_label
_atom_site_type_symbol
_atom_site_fract_x
_atom_site_fract_y
_atom_site_fract_z
_atom_site_U_iso_or_equiv
_atom_site_adp_type
_atom_site_occupancy
_atom_site_site_symmetry_order
_atom_site_calc_flag
_atom_site_refinement_flags_posn
Co1 Co 0.40394(4) 0.33182(3) 0.74626(3) 0.01538(13) Uani 1 1 d .
Co2 Co 0.34068(4) 0.27900(3) 0.56516(3) 0.01463(13) Uani 1 1 d .
Co3 Co 0.20058(4) 0.47997(3) 0.66081(3) 0.01427(13) Uani 1 1 d .
O1 O 0.2898(2) 0.34892(16) 0.67238(15) 0.0139(5) Uani 1 1 d D
H1 H 0.248(3) 0.321(2) 0.705(2) 0.025(12) Uiso 1 1 d D
N1 N 0.3069(2) 0.48372(19) 0.55408(18) 0.0160(7) Uani 1 1 d .
N2 N 0.3681(2) 0.39571(19) 0.51151(18) 0.0162(7) Uani 1 1 d .
N6 N 0.2784(2) 0.53792(19) 0.71554(17) 0.0158(7) Uani 1 1 d .
N7 N 0.3553(2) 0.47930(19) 0.75156(17) 0.0154(7) Uani 1 1 d .
N11 N 0.4903(2) 0.23551(19) 0.57139(18) 0.0159(7) Uani 1 1 d .
N15 N 0.5155(2) 0.25515(19) 0.64239(18) 0.0163(7) Uani 1 1 d .
N16 N 0.1905(2) 0.33029(19) 0.56194(17) 0.0148(6) Uani 1 1 d .
N17 N 0.1296(2) 0.41800(19) 0.60432(17) 0.0169(7) Uani 1 1 d .
C1 C 0.0194(3) 0.6533(2) 0.6943(2) 0.0143(8) Uani 1 1 d .
C3 C 0.4360(3) 0.4143(3) 0.4372(2) 0.0223(9) Uani 1 1 d .
H3 H 0.4868 0.3668 0.3964 0.027 Uiso 1 1 calc R
C4 C 0.4190(3) 0.5157(3) 0.4305(2) 0.0282(10) Uani 1 1 d .
H4 H 0.4549 0.5491 0.3854 0.034 Uiso 1 1 calc R
C5 C 0.3370(3) 0.5562(2) 0.5053(2) 0.0207(9) Uani 1 1 d .
H5 H 0.3075 0.6234 0.5195 0.025 Uiso 1 1 calc R
C8 C 0.3986(3) 0.5410(2) 0.7807(2) 0.0187(8) Uani 1 1 d .
H8 H 0.4527 0.5208 0.8085 0.022 Uiso 1 1 calc R
C9 C 0.3510(3) 0.6373(2) 0.7632(2) 0.0190(8) Uani 1 1 d .
H9 H 0.3654 0.6937 0.7763 0.023 Uiso 1 1 calc R
C10 C 0.2767(3) 0.6317(2) 0.7216(2) 0.0198(8) Uani 1 1 d .
H10 H 0.2320 0.6857 0.7010 0.024 Uiso 1 1 calc R
C12 C 0.5868(3) 0.1954(2) 0.5102(2) 0.0201(9) Uani 1 1 d .
H12 H 0.5932 0.1764 0.4553 0.024 Uiso 1 1 calc R
C13 C 0.6751(3) 0.1866(2) 0.5411(2) 0.0211(9) Uani 1 1 d .
H13 H 0.7505 0.1608 0.5121 0.025 Uiso 1 1 calc R
C14 C 0.6272(3) 0.2244(2) 0.6238(2) 0.0210(9) Uani 1 1 d .
H14 H 0.6660 0.2281 0.6612 0.025 Uiso 1 1 calc R
C18 C 0.0286(3) 0.4439(3) 0.5942(2) 0.0224(9) Uani 1 1 d .
H18 H -0.0286 0.5009 0.6171 0.027 Uiso 1 1 calc R
C19 C 0.0228(3) 0.3725(3) 0.5444(2) 0.0254(9) Uani 1 1 d .
H19 H -0.0376 0.3718 0.5273 0.031 Uiso 1 1 calc R
C20 C 0.1257(3) 0.3023(3) 0.5254(2) 0.0215(9) Uani 1 1 d .
H20 H 0.1469 0.2448 0.4925 0.026 Uiso 1 1 calc R
O1A O 0.11434(19) 0.60650(15) 0.64251(14) 0.0165(5) Uani 1 1 d .
O2A O 0.10118(19) 0.46282(16) 0.76735(14) 0.0175(5) Uani 1 1 d .
C2A C -0.0304(3) 0.7532(2) 0.6633(2) 0.0166(8) Uani 1 1 d .
C3A C 0.0220(3) 0.7833(3) 0.5835(2) 0.0212(9) Uani 1 1 d .
H3A H 0.0877 0.7407 0.5492 0.025 Uiso 1 1 calc R
C4A C -0.0218(3) 0.8760(3) 0.5537(2) 0.0243(9) Uani 1 1 d .
H4A H 0.0137 0.8945 0.4993 0.029 Uiso 1 1 calc R
C5A C -0.1180(3) 0.9406(3) 0.6048(3) 0.0272(9) Uani 1 1 d .
H5A H -0.1469 1.0033 0.5856 0.033 Uiso 1 1 calc R
C6A C -0.1708(3) 0.9115(3) 0.6846(3) 0.0296(10) Uani 1 1 d .
H6A H -0.2353 0.9551 0.7194 0.036 Uiso 1 1 calc R
C7A C -0.1288(3) 0.8182(3) 0.7135(2) 0.0234(9) Uani 1 1 d .
H7A H -0.1666 0.7988 0.7668 0.028 Uiso 1 1 calc R
C8A C -0.0341(3) 0.6179(2) 0.7716(2) 0.0199(8) Uani 1 1 d .
H8A H -0.1029 0.6584 0.8037 0.024 Uiso 1 1 calc R
C9A C 0.0082(3) 0.5253(3) 0.8051(2) 0.0183(8) Uani 1 1 d .
C10A C -0.0531(3) 0.4945(2) 0.8901(2) 0.0159(8) Uani 1 1 d .
C11A C -0.1605(3) 0.5490(3) 0.9373(2) 0.0211(9) Uani 1 1 d .
H11A H -0.1989 0.6046 0.9140 0.025 Uiso 1 1 calc R
C12A C -0.2094(3) 0.5204(3) 1.0184(2) 0.0214(9) Uani 1 1 d .
H12A H -0.2804 0.5576 1.0498 0.026 Uiso 1 1 calc R
C13A C -0.1541(3) 0.4369(3) 1.0539(2) 0.0219(9) Uani 1 1 d .
H13A H -0.1873 0.4185 1.1089 0.026 Uiso 1 1 calc R
C14A C -0.0493(3) 0.3816(3) 1.0067(2) 0.0214(9) Uani 1 1 d .
H14A H -0.0123 0.3249 1.0298 0.026 Uiso 1 1 calc R
C15A C 0.0015(3) 0.4094(2) 0.9257(2) 0.0184(8) Uani 1 1 d .
H15A H 0.0722 0.3713 0.8945 0.022 Uiso 1 1 calc R
O1B O 0.30530(19) 0.26408(16) 0.82720(15) 0.0182(6) Uani 1 1 d .
O2B O 0.50295(19) 0.30979(17) 0.82118(15) 0.0195(6) Uani 1 1 d .
C1B C 0.3176(3) 0.2222(2) 0.8973(2) 0.0189(8) Uani 1 1 d .
C2B C 0.2284(3) 0.1775(2) 0.9462(2) 0.0163(8) Uani 1 1 d .
C3B C 0.1630(3) 0.1545(2) 0.9027(2) 0.0200(9) Uani 1 1 d .
H3B H 0.1765 0.1670 0.8445 0.024 Uiso 1 1 calc R
C4B C 0.0787(3) 0.1135(3) 0.9447(2) 0.0236(9) Uani 1 1 d .
H4B H 0.0360 0.0987 0.9148 0.028 Uiso 1 1 calc R
C5B C 0.0583(3) 0.0949(3) 1.0305(3) 0.0249(9) Uani 1 1 d .
H5B H 0.0014 0.0676 1.0589 0.030 Uiso 1 1 calc R
C6B C 0.1222(3) 0.1166(3) 1.0750(2) 0.0290(10) Uani 1 1 d .
H6B H 0.1085 0.1035 1.1331 0.035 Uiso 1 1 calc R
C7B C 0.2063(3) 0.1576(3) 1.0330(2) 0.0242(9) Uani 1 1 d .
H7B H 0.2486 0.1722 1.0632 0.029 Uiso 1 1 calc R
C8B C 0.4069(3) 0.2163(2) 0.9269(2) 0.0196(8) Uani 1 1 d .
H8B H 0.4090 0.1819 0.9770 0.024 Uiso 1 1 calc R
C9B C 0.4947(3) 0.2576(2) 0.8878(2) 0.0178(8) Uani 1 1 d .
C10B C 0.5861(3) 0.2413(3) 0.9269(2) 0.0243(9) Uani 1 1 d .
C11B C 0.6272(3) 0.1527(3) 0.9630(3) 0.0339(10) Uani 1 1 d .
H11B H 0.5968 0.1012 0.9644 0.041 Uiso 1 1 calc R
C12B C 0.7138(4) 0.1404(3) 0.9973(3) 0.0429(12) Uani 1 1 d .
H12B H 0.7416 0.0801 1.0207 0.051 Uiso 1 1 calc R
C13B C 0.7584(4) 0.2154(4) 0.9970(3) 0.0462(13) Uani 1 1 d .
H13B H 0.8157 0.2065 1.0207 0.055 Uiso 1 1 calc R
C14B C 0.7184(5) 0.3044(4) 0.9614(4) 0.0669(17) Uani 1 1 d .
H14B H 0.7490 0.3556 0.9611 0.080 Uiso 1 1 calc R
C15B C 0.6325(4) 0.3182(3) 0.9260(3) 0.0506(14) Uani 1 1 d .
H15B H 0.6059 0.3782 0.9018 0.061 Uiso 1 1 calc R
O1C O 0.30406(19) 0.16957(15) 0.62902(14) 0.0164(5) Uani 1 1 d .
O2C O 0.38912(19) 0.21751(16) 0.45622(14) 0.0169(5) Uani 1 1 d .
C1C C 0.2963(3) 0.0949(2) 0.5937(2) 0.0168(8) Uani 1 1 d .
C2C C 0.2470(3) 0.0253(2) 0.6537(2) 0.0159(8) Uani 1 1 d .
C3C C 0.1657(3) -0.0094(3) 0.6395(2) 0.0238(9) Uani 1 1 d .
H3C H 0.1414 0.0114 0.5921 0.029 Uiso 1 1 calc R
C4C C 0.1209(3) -0.0747(3) 0.6958(2) 0.0294(10) Uani 1 1 d .
H4C H 0.0650 -0.0958 0.6871 0.035 Uiso 1 1 calc R
C5C C 0.1592(3) -0.1081(3) 0.7643(2) 0.0264(9) Uani 1 1 d .
H5C H 0.1310 -0.1537 0.8007 0.032 Uiso 1 1 calc R
C6C C 0.2392(3) -0.0743(3) 0.7795(2) 0.0259(9) Uani 1 1 d .
H6C H 0.2647 -0.0969 0.8262 0.031 Uiso 1 1 calc R
C7C C 0.2815(3) -0.0066(3) 0.7251(2) 0.0232(9) Uani 1 1 d .
H7C H 0.3336 0.0177 0.7366 0.028 Uiso 1 1 calc R
C8C C 0.3305(3) 0.0751(2) 0.5062(2) 0.0190(8) Uani 1 1 d .
H8C H 0.3219 0.0180 0.4885 0.023 Uiso 1 1 calc R
C9C C 0.3768(3) 0.1338(2) 0.4428(2) 0.0169(8) Uani 1 1 d .
C10C C 0.4162(3) 0.1019(2) 0.3507(2) 0.0177(8) Uani 1 1 d .
C11C C 0.4406(3) 0.0027(3) 0.3269(2) 0.0201(8) Uani 1 1 d .
H11C H 0.4343 -0.0449 0.3687 0.024 Uiso 1 1 calc R
C12C C 0.4741(3) -0.0246(3) 0.2407(2) 0.0243(9) Uani 1 1 d .
H12C H 0.4909 -0.0906 0.2249 0.029 Uiso 1 1 calc R
C13C C 0.4825(3) 0.0462(3) 0.1785(2) 0.0288(10) Uani 1 1 d .
H13C H 0.5041 0.0278 0.1209 0.035 Uiso 1 1 calc R
C14C C 0.4591(3) 0.1442(3) 0.2016(3) 0.0322(10) Uani 1 1 d .
H14C H 0.4655 0.1915 0.1596 0.039 Uiso 1 1 calc R
C15C C 0.4260(3) 0.1718(3) 0.2873(2) 0.0248(9) Uani 1 1 d .
H15C H 0.4101 0.2378 0.3026 0.030 Uiso 1 1 calc R
N1S N 0.8750(3) 0.1823(3) 0.6693(3) 0.0553(12) Uani 1 1 d .
C2S C 0.9268(4) 0.2059(3) 0.7037(3) 0.0391(11) Uani 1 1 d .
C3S C 0.9925(4) 0.2368(3) 0.7473(3) 0.0437(12) Uani 1 1 d .
H3SA H 1.0173 0.2901 0.7170 0.066 Uiso 1 1 calc GR
H3SB H 1.0557 0.1820 0.7486 0.066 Uiso 1 1 calc GR
H3SC H 0.9476 0.2585 0.8048 0.066 Uiso 1 1 calc GR
N4S N 0.3614(6) 0.3938(4) 0.1719(5) 0.117(3) Uani 1 1 d .
C5S C 0.3183(5) 0.4614(5) 0.2212(5) 0.080(2) Uani 1 1 d .
C6S C 0.2647(5) 0.5460(6) 0.2802(5) 0.106(3) Uani 1 1 d .
H6SA H 0.3105 0.5896 0.2685 0.159 Uiso 1 1 calc GR
H6SB H 0.2544 0.5238 0.3380 0.159 Uiso 1 1 calc GR
H6SC H 0.1937 0.5808 0.2731 0.159 Uiso 1 1 calc GR

loop_
_atom_site_aniso_label
_atom_site_aniso_U_11
_atom_site_aniso_U_22
_atom_site_aniso_U_33
_atom_site_aniso_U_23
_atom_site_aniso_U_13
_atom_site_aniso_U_12
Co1 0.0157(3) 0.0163(2) 0.0145(3) 0.00209(19) -0.0034(2) -0.0068(2)
Co2 0.0174(3) 0.0130(2) 0.0133(3) 0.00119(18) -0.0024(2) -0.0067(2)
Co3 0.0162(3) 0.0132(2) 0.0122(3) 0.00178(18) -0.0023(2) -0.0052(2)
O1 0.0143(15) 0.0108(12) 0.0133(14) 0.0027(10) 0.0000(11) -0.0041(11)
N1 0.0175(18) 0.0137(15) 0.0161(17) 0.0006(12) -0.0035(13) -0.0052(12)
N2 0.0182(18) 0.0144(15) 0.0140(17) 0.0015(12) -0.0017(14) -0.0058(13)
N6 0.0146(17) 0.0155(15) 0.0137(16) 0.0017(12) -0.0018(13) -0.0023(13)
N7 0.0136(17) 0.0174(15) 0.0121(16) 0.0008(12) 0.0003(13) -0.0049(13)
N11 0.0190(18) 0.0154(15) 0.0124(16) 0.0026(12) -0.0046(13) -0.0047(13)
N15 0.0171(19) 0.0166(15) 0.0159(17) 0.0003(12) -0.0030(13) -0.0081(13)
N16 0.0142(17) 0.0174(15) 0.0142(16) 0.0027(12) -0.0055(13) -0.0060(13)
N17 0.0198(19) 0.0164(15) 0.0137(17) 0.0023(12) -0.0050(14) -0.0045(13)
C1 0.011(2) 0.0162(17) 0.016(2) 0.0001(14) -0.0053(16) -0.0026(15)
C3 0.020(2) 0.0204(19) 0.019(2) -0.0014(15) 0.0061(17) -0.0065(16)
C4 0.039(3) 0.020(2) 0.019(2) 0.0024(16) 0.0072(18) -0.0147(18)
C5 0.027(2) 0.0123(18) 0.022(2) 0.0050(15) -0.0028(18) -0.0100(16)
C8 0.016(2) 0.026(2) 0.017(2) -0.0045(15) -0.0022(16) -0.0113(16)
C9 0.024(2) 0.0204(19) 0.016(2) -0.0052(15) -0.0013(17) -0.0146(16)
C10 0.026(2) 0.0120(17) 0.015(2) 0.0004(14) 0.0008(17) -0.0032(15)
C12 0.024(2) 0.0126(18) 0.018(2) 0.0024(14) -0.0024(17) -0.0027(16)
C13 0.016(2) 0.0150(18) 0.027(2) 0.0016(15) -0.0012(18) -0.0033(15)
C14 0.017(2) 0.0190(19) 0.029(2) 0.0038(16) -0.0073(18) -0.0084(16)
C18 0.018(2) 0.025(2) 0.024(2) 0.0021(16) -0.0093(18) -0.0030(17)
C19 0.027(2) 0.027(2) 0.033(2) -0.0004(17) -0.0200(19) -0.0103(18)
C20 0.027(2) 0.0182(19) 0.022(2) 0.0001(15) -0.0105(18) -0.0077(17)
O1A 0.0159(15) 0.0141(12) 0.0162(14) 0.0032(10) -0.0022(11) -0.0030(10)
O2A 0.0176(15) 0.0185(12) 0.0128(13) 0.0028(10) -0.0005(11) -0.0049(11)
C2A 0.017(2) 0.0175(18) 0.018(2) 0.0020(15) -0.0083(17) -0.0054(15)
C3A 0.023(2) 0.0211(19) 0.020(2) 0.0002(16) -0.0074(18) -0.0064(16)
C4A 0.031(2) 0.022(2) 0.024(2) 0.0104(16) -0.0136(19) -0.0106(18)
C5A 0.031(3) 0.020(2) 0.033(3) 0.0104(17) -0.016(2) -0.0053(18)
C6A 0.022(2) 0.028(2) 0.033(3) 0.0022(18) -0.0099(19) 0.0026(18)
C7A 0.022(2) 0.025(2) 0.019(2) 0.0065(16) -0.0067(17) -0.0012(17)
C8A 0.018(2) 0.0199(19) 0.014(2) 0.0016(15) 0.0011(16) -0.0014(16)
C9A 0.019(2) 0.0240(19) 0.014(2) -0.0008(15) -0.0025(16) -0.0112(17)
C10A 0.018(2) 0.0204(18) 0.0101(19) -0.0003(14) -0.0031(16) -0.0085(16)
C11A 0.021(2) 0.0191(19) 0.022(2) 0.0038(15) -0.0066(18) -0.0052(16)
C12A 0.013(2) 0.027(2) 0.020(2) -0.0010(16) 0.0039(17) -0.0087(16)
C13A 0.022(2) 0.028(2) 0.015(2) 0.0044(16) -0.0012(17) -0.0123(17)
C14A 0.024(2) 0.0206(19) 0.019(2) 0.0044(15) -0.0061(18) -0.0070(17)
C15A 0.017(2) 0.0200(19) 0.017(2) 0.0004(15) -0.0019(16) -0.0063(16)
O1B 0.0196(15) 0.0217(13) 0.0150(14) 0.0037(10) -0.0067(11) -0.0080(11)
O2B 0.0186(15) 0.0234(13) 0.0196(15) 0.0066(11) -0.0081(11) -0.0098(11)
C1B 0.023(2) 0.0206(19) 0.011(2) -0.0033(15) -0.0011(17) -0.0073(16)
C2B 0.014(2) 0.0154(17) 0.017(2) 0.0028(14) -0.0010(16) -0.0045(15)
C3B 0.022(2) 0.0188(18) 0.017(2) 0.0031(15) -0.0059(17) -0.0033(16)
C4B 0.016(2) 0.027(2) 0.029(2) 0.0035(17) -0.0057(18) -0.0095(17)
C5B 0.022(2) 0.026(2) 0.030(2) 0.0055(17) -0.0070(19) -0.0133(17)
C6B 0.038(3) 0.033(2) 0.013(2) 0.0110(16) -0.0021(19) -0.015(2)
C7B 0.027(2) 0.027(2) 0.020(2) 0.0055(16) -0.0063(18) -0.0117(18)
C8B 0.024(2) 0.0217(19) 0.016(2) 0.0009(15) -0.0085(17) -0.0082(17)
C9B 0.014(2) 0.0197(18) 0.020(2) -0.0021(16) -0.0081(17) -0.0019(16)
C10B 0.022(2) 0.030(2) 0.023(2) 0.0050(17) -0.0090(18) -0.0088(18)
C11B 0.037(3) 0.036(2) 0.031(3) 0.0008(19) -0.016(2) -0.008(2)
C12B 0.037(3) 0.051(3) 0.037(3) 0.000(2) -0.019(2) 0.000(2)
C13B 0.038(3) 0.074(4) 0.043(3) 0.007(3) -0.030(2) -0.022(3)
C14B 0.074(4) 0.079(4) 0.090(5) 0.028(3) -0.062(4) -0.051(3)
C15B 0.056(3) 0.050(3) 0.072(4) 0.024(3) -0.045(3) -0.031(3)
O1C 0.0202(15) 0.0139(12) 0.0163(14) 0.0014(10) -0.0060(11) -0.0066(10)
O2C 0.0210(15) 0.0181(12) 0.0111(13) -0.0008(10) 0.0001(11) -0.0102(10)
C1C 0.017(2) 0.0171(18) 0.015(2) 0.0010(14) -0.0045(16) -0.0038(15)
C2C 0.020(2) 0.0116(17) 0.0123(19) 0.0008(14) -0.0002(16) -0.0047(15)
C3C 0.026(2) 0.029(2) 0.019(2) 0.0019(16) -0.0071(18) -0.0136(18)
C4C 0.040(3) 0.032(2) 0.023(2) -0.0003(18) -0.007(2) -0.023(2)
C5C 0.026(2) 0.024(2) 0.023(2) -0.0010(16) 0.0093(18) -0.0137(17)
C6C 0.028(2) 0.031(2) 0.017(2) 0.0104(16) -0.0048(18) -0.0106(18)
C7C 0.020(2) 0.026(2) 0.025(2) 0.0012(16) -0.0051(18) -0.0103(17)
C8C 0.024(2) 0.0128(17) 0.018(2) -0.0001(14) -0.0032(17) -0.0067(16)
C9C 0.018(2) 0.0156(18) 0.017(2) -0.0015(14) -0.0058(16) -0.0047(15)
C10C 0.019(2) 0.0208(19) 0.014(2) 0.0015(15) -0.0037(16) -0.0097(16)
C11C 0.022(2) 0.0206(19) 0.017(2) 0.0006(15) -0.0042(17) -0.0080(16)
C12C 0.025(2) 0.0195(19) 0.029(2) -0.0048(16) -0.0073(18) -0.0069(17)
C13C 0.035(3) 0.034(2) 0.018(2) -0.0047(17) -0.0033(19) -0.0141(19)
C14C 0.046(3) 0.029(2) 0.023(2) 0.0047(17) -0.011(2) -0.015(2)
C15C 0.028(2) 0.027(2) 0.021(2) -0.0034(16) -0.0040(18) -0.0148(18)
N1S 0.044(3) 0.054(3) 0.072(3) -0.007(2) -0.020(2) -0.014(2)
C2S 0.026(3) 0.040(3) 0.048(3) -0.002(2) -0.009(2) -0.007(2)
C3S 0.037(3) 0.052(3) 0.040(3) 0.001(2) -0.015(2) -0.007(2)
N4S 0.153(6) 0.055(3) 0.176(7) 0.011(4) -0.118(6) -0.008(4)
C5S 0.067(5) 0.076(5) 0.118(6) 0.027(4) -0.056(4) -0.028(4)
C6S 0.055(4) 0.125(6) 0.110(6) -0.047(5) -0.001(4) 0.001(4)

loop_
_atom_type_symbol
_atom_type_description
_atom_type_scat_dispersion_real
_atom_type_scat_dispersion_imag
_atom_type_scat_source
C C 0.0033 0.0016 'International Tables Vol C Tables 4.2.6.8 and 6.1.1.4'
H H 0.0000 0.0000 'International Tables Vol C Tables 4.2.6.8 and 6.1.1.4'
Co Co 0.3494 0.9721 'International Tables Vol C Tables 4.2.6.8 and 6.1.1.4'
N N 0.0061 0.0033 'International Tables Vol C Tables 4.2.6.8 and 6.1.1.4'
O O 0.0106 0.0060 'International Tables Vol C Tables 4.2.6.8 and 6.1.1.4'

loop_
_geom_angle_atom_site_label_1
_geom_angle_atom_site_label_2
_geom_angle_atom_site_label_3
_geom_angle
N7 Co1 O1 84.73(10)
N7 Co1 N15 121.95(12)
N7 Co1 O2B 97.63(10)
N15 Co1 O1 83.56(12)
N15 Co1 O2B 98.28(12)
O1B Co1 O1 84.00(11)
O1B Co1 N7 117.23(11)
O1B Co1 N15 117.68(11)
O1B Co1 O2B 91.56(11)
O2B Co1 O1 175.55(10)
O1 Co2 N11 90.75(11)
O1 Co2 N16 86.43(11)
O1 Co2 O1C 86.90(11)
N2 Co2 O1 87.66(12)
N2 Co2 N11 89.25(12)
N2 Co2 N16 88.36(12)
N2 Co2 O1C 174.31(11)
N16 Co2 N11 176.38(11)
O1C Co2 N11 92.47(11)
O1C Co2 N16 89.65(11)
O2C Co2 O1 176.53(10)
O2C Co2 N2 89.12(12)
O2C Co2 N11 90.50(11)
O2C Co2 N16 92.19(11)
O2C Co2 O1C 96.29(11)
O1 Co3 N6 92.09(12)
O1 Co3 N17 85.79(12)
N1 Co3 O1 87.88(12)
N1 Co3 N6 89.74(13)
N1 Co3 N17 88.73(13)
N17 Co3 N6 177.43(12)
O1A Co3 O1 176.49(10)
O1A Co3 N1 89.61(12)
O1A Co3 N6 90.34(12)
O1A Co3 N17 91.70(12)
O1A Co3 O2A 95.81(11)
O2A Co3 O1 86.65(11)
O2A Co3 N1 174.40(11)
O2A Co3 N6 91.65(12)
O2A Co3 N17 89.69(12)
Co1 O1 H1 98(3)
Co2 O1 Co1 119.09(12)
Co2 O1 Co3 108.91(12)
Co2 O1 H1 105(3)
Co3 O1 Co1 117.43(11)
Co3 O1 H1 107(3)
N2 N1 Co3 117.5(2)
C5 N1 Co3 134.4(2)
C5 N1 N2 108.1(3)
N1 N2 Co2 117.4(2)
C3 N2 Co2 134.3(2)
C3 N2 N1 108.2(3)
N7 N6 Co3 120.7(2)
C10 N6 Co3 130.8(2)
C10 N6 N7 108.4(3)
N6 N7 Co1 124.5(2)
C8 N7 Co1 128.4(2)
C8 N7 N6 106.6(3)
N15 N11 Co2 121.9(2)
C12 N11 Co2 130.0(2)
C12 N11 N15 107.6(3)
N11 N15 Co1 124.2(2)
C14 N15 Co1 127.7(2)
C14 N15 N11 107.6(3)
N17 N16 Co2 116.4(2)
C20 N16 Co2 136.0(2)
C20 N16 N17 107.5(3)
N16 N17 Co3 117.8(2)
C18 N17 Co3 133.5(2)
C18 N17 N16 108.7(3)
O1A C1 C2A 113.0(3)
O1A C1 C8A 125.2(3)
C8A C1 C2A 121.8(3)
N2 C3 H3 125.4
N2 C3 C4 109.2(3)
C4 C3 H3 125.4
C3 C4 H4 127.5
C5 C4 C3 105.0(3)
C5 C4 H4 127.5
N1 C5 C4 109.4(3)
N1 C5 H5 125.3
C4 C5 H5 125.3
N7 C8 H8 124.9
N7 C8 C9 110.2(3)
C9 C8 H8 124.9
C8 C9 H9 127.7
C8 C9 C10 104.6(3)
C10 C9 H9 127.7
N6 C10 C9 110.2(3)
N6 C10 H10 124.9
C9 C10 H10 124.9
N11 C12 H12 125.1
N11 C12 C13 109.8(3)
C13 C12 H12 125.1
C12 C13 H13 127.4
C14 C13 C12 105.1(3)
C14 C13 H13 127.4
N15 C14 C13 109.8(3)
N15 C14 H14 125.1
C13 C14 H14 125.1
N17 C18 H18 125.4
N17 C18 C19 109.1(3)
C19 C18 H18 125.4
C18 C19 H19 127.3
C18 C19 C20 105.3(3)
C20 C19 H19 127.3
N16 C20 C19 109.3(3)
N16 C20 H20 125.4
C19 C20 H20 125.4
C1 O1A Co3 124.7(2)
C9A O2A Co3 125.7(2)
C3A C2A C1 120.1(3)
C3A C2A C7A 118.3(3)
C7A C2A C1 121.6(3)
C2A C3A H3A 119.4
C2A C3A C4A 121.2(3)
C4A C3A H3A 119.4
C3A C4A H4A 120.0
C5A C4A C3A 119.9(4)
C5A C4A H4A 120.0
C4A C5A H5A 120.3
C6A C5A C4A 119.4(3)
C6A C5A H5A 120.3
C5A C6A H6A 119.6
C5A C6A C7A 120.7(4)
C7A C6A H6A 119.6
C2A C7A H7A 119.8
C6A C7A C2A 120.3(4)
C6A C7A H7A 119.8
C1 C8A H8A 117.6
C1 C8A C9A 124.8(3)
C9A C8A H8A 117.6
O2A C9A C8A 123.8(3)
O2A C9A C10A 114.8(3)
C8A C9A C10A 121.3(3)
C11A C10A C9A 123.0(3)
C11A C10A C15A 118.8(3)
C15A C10A C9A 118.2(3)
C10A C11A H11A 120.0
C12A C11A C10A 120.0(3)
C12A C11A H11A 120.0
C11A C12A H12A 119.6
C11A C12A C13A 120.9(3)
C13A C12A H12A 119.6
C12A C13A H13A 120.4
C14A C13A C12A 119.2(4)
C14A C13A H13A 120.4
C13A C14A H14A 119.6
C13A C14A C15A 120.8(3)
C15A C14A H14A 119.6
C10A C15A H15A 119.9
C14A C15A C10A 120.2(3)
C14A C15A H15A 119.9
C1B O1B Co1 127.1(2)
C9B O2B Co1 125.1(2)
O1B C1B C2B 115.1(3)
O1B C1B C8B 124.3(3)
C8B C1B C2B 120.6(3)
C3B C2B C1B 118.5(3)
C7B C2B C1B 123.5(3)
C7B C2B C3B 118.0(3)
C2B C3B H3B 119.4
C4B C3B C2B 121.1(3)
C4B C3B H3B 119.4
C3B C4B H4B 120.1
C5B C4B C3B 119.8(3)
C5B C4B H4B 120.1
C4B C5B H5B 119.9
C4B C5B C6B 120.2(4)
C6B C5B H5B 119.9
C5B C6B H6B 120.0
C7B C6B C5B 120.0(4)
C7B C6B H6B 120.0
C2B C7B H7B 119.5
C6B C7B C2B 120.9(3)
C6B C7B H7B 119.5
C1B C8B H8B 117.0
C1B C8B C9B 126.0(3)
C9B C8B H8B 117.0
O2B C9B C8B 125.4(3)
O2B C9B C10B 115.6(3)
C8B C9B C10B 119.0(3)
C11B C10B C9B 122.3(3)
C11B C10B C15B 118.9(4)
C15B C10B C9B 118.8(3)
C10B C11B H11B 119.9
C10B C11B C12B 120.2(4)
C12B C11B H11B 119.9
C11B C12B H12B 119.6
C13B C12B C11B 120.8(4)
C13B C12B H12B 119.6
C12B C13B H13B 120.1
C12B C13B C14B 119.9(4)
C14B C13B H13B 120.1
C13B C14B H14B 119.8
C13B C14B C15B 120.3(5)
C15B C14B H14B 119.8
C10B C15B H15B 120.1
C14B C15B C10B 119.8(4)
C14B C15B H15B 120.1
C1C O1C Co2 122.6(2)
C9C O2C Co2 123.9(2)
O1C C1C C2C 115.7(3)
O1C C1C C8C 125.3(3)
C8C C1C C2C 119.0(3)
C3C C2C C1C 121.1(3)
C7C C2C C1C 120.3(3)
C7C C2C C3C 118.6(3)
C2C C3C H3C 119.8
C4C C3C C2C 120.5(3)
C4C C3C H3C 119.8
C3C C4C H4C 120.0
C5C C4C C3C 119.9(4)
C5C C4C H4C 120.0
C4C C5C H5C 119.8
C4C C5C C6C 120.4(4)
C6C C5C H5C 119.8
C5C C6C H6C 120.1
C5C C6C C7C 119.8(4)
C7C C6C H6C 120.1
C2C C7C H7C 119.6
C6C C7C C2C 120.7(3)
C6C C7C H7C 119.6
C1C C8C H8C 117.3
C1C C8C C9C 125.4(3)
C9C C8C H8C 117.3
O2C C9C C8C 125.1(3)
O2C C9C C10C 114.5(3)
C8C C9C C10C 120.4(3)
C11C C10C C9C 121.1(3)
C15C C10C C9C 119.8(3)
C15C C10C C11C 119.1(3)
C10C C11C H11C 120.0
C12C C11C C10C 120.0(3)
C12C C11C H11C 120.0
C11C C12C H12C 119.9
C13C C12C C11C 120.1(3)
C13C C12C H12C 119.9
C12C C13C H13C 119.9
C14C C13C C12C 120.2(4)
C14C C13C H13C 119.9
C13C C14C H14C 120.0
C13C C14C C15C 120.0(4)
C15C C14C H14C 120.0
C10C C15C H15C 119.7
C14C C15C C10C 120.7(3)
C14C C15C H15C 119.7
N1S C2S C3S 179.5(5)
C2S C3S H3SA 109.5
C2S C3S H3SB 109.5
C2S C3S H3SC 109.5
H3SA C3S H3SB 109.5
H3SA C3S H3SC 109.5
H3SB C3S H3SC 109.5
N4S C5S C6S 178.7(8)
C5S C6S H6SA 109.5
C5S C6S H6SB 109.5
C5S C6S H6SC 109.5
H6SA C6S H6SB 109.5
H6SA C6S H6SC 109.5
H6SB C6S H6SC 109.5

loop_
_geom_bond_atom_site_label_1
_geom_bond_atom_site_label_2
_geom_bond_distance
Co1 O1 2.169(3)
Co1 N7 1.993(3)
Co1 N15 1.999(3)
Co1 O1B 1.971(3)
Co1 O2B 2.011(3)
Co2 O1 1.909(3)
Co2 N2 1.897(3)
Co2 N11 1.924(3)
Co2 N16 1.918(3)
Co2 O1C 1.909(3)
Co2 O2C 1.882(2)
Co3 O1 1.910(3)
Co3 N1 1.883(3)
Co3 N6 1.935(3)
Co3 N17 1.918(3)
Co3 O1A 1.875(2)
Co3 O2A 1.883(3)
O1 H1 0.812(18)
N1 N2 1.365(4)
N1 C5 1.336(4)
N2 C3 1.333(4)
N6 N7 1.370(4)
N6 C10 1.334(4)
N7 C8 1.364(4)
N11 N15 1.377(4)
N11 C12 1.344(4)
N15 C14 1.349(5)
N16 N17 1.360(4)
N16 C20 1.348(4)
N17 C18 1.337(4)
C1 O1A 1.286(4)
C1 C2A 1.497(5)
C1 C8A 1.387(5)
C3 H3 0.9300
C3 C4 1.388(5)
C4 H4 0.9300
C4 C5 1.381(5)
C5 H5 0.9300
C8 H8 0.9300
C8 C9 1.371(5)
C9 H9 0.9300
C9 C10 1.385(5)
C10 H10 0.9300
C12 H12 0.9300
C12 C13 1.385(5)
C13 H13 0.9300
C13 C14 1.377(5)
C14 H14 0.9300
C18 H18 0.9300
C18 C19 1.380(5)
C19 H19 0.9300
C19 C20 1.380(5)
C20 H20 0.9300
O2A C9A 1.276(4)
C2A C3A 1.382(5)
C2A C7A 1.394(5)
C3A H3A 0.9300
C3A C4A 1.389(5)
C4A H4A 0.9300
C4A C5A 1.380(5)
C5A H5A 0.9300
C5A C6A 1.378(5)
C6A H6A 0.9300
C6A C7A 1.384(5)
C7A H7A 0.9300
C8A H8A 0.9300
C8A C9A 1.409(5)
C9A C10A 1.489(5)
C10A C11A 1.398(5)
C10A C15A 1.399(5)
C11A H11A 0.9300
C11A C12A 1.378(5)
C12A H12A 0.9300
C12A C13A 1.386(5)
C13A H13A 0.9300
C13A C14A 1.378(5)
C14A H14A 0.9300
C14A C15A 1.380(5)
C15A H15A 0.9300
O1B C1B 1.290(4)
O2B C9B 1.271(4)
C1B C2B 1.494(5)
C1B C8B 1.393(5)
C2B C3B 1.400(5)
C2B C7B 1.388(5)
C3B H3B 0.9300
C3B C4B 1.382(5)
C4B H4B 0.9300
C4B C5B 1.372(5)
C5B H5B 0.9300
C5B C6B 1.387(5)
C6B H6B 0.9300
C6B C7B 1.381(5)
C7B H7B 0.9300
C8B H8B 0.9300
C8B C9B 1.413(5)
C9B C10B 1.492(5)
C10B C11B 1.381(5)
C10B C15B 1.400(6)
C11B H11B 0.9300
C11B C12B 1.390(6)
C12B H12B 0.9300
C12B C13B 1.363(6)
C13B H13B 0.9300
C13B C14B 1.378(7)
C14B H14B 0.9300
C14B C15B 1.393(6)
C15B H15B 0.9300
O1C C1C 1.289(4)
O2C C9C 1.289(4)
C1C C2C 1.488(5)
C1C C8C 1.386(5)
C2C C3C 1.395(5)
C2C C7C 1.388(5)
C3C H3C 0.9300
C3C C4C 1.390(5)
C4C H4C 0.9300
C4C C5C 1.372(5)
C5C H5C 0.9300
C5C C6C 1.380(5)
C6C H6C 0.9300
C6C C7C 1.386(5)
C7C H7C 0.9300
C8C H8C 0.9300
C8C C9C 1.391(5)
C9C C10C 1.491(5)
C10C C11C 1.400(5)
C10C C15C 1.388(5)
C11C H11C 0.9300
C11C C12C 1.390(5)
C12C H12C 0.9300
C12C C13C 1.383(5)
C13C H13C 0.9300
C13C C14C 1.383(5)
C14C H14C 0.9300
C14C C15C 1.384(5)
C15C H15C 0.9300
N1S C2S 1.145(5)
C2S C3S 1.458(6)
C3S H3SA 0.9600
C3S H3SB 0.9600
C3S H3SC 0.9600
N4S C5S 1.179(8)
C5S C6S 1.451(9)
C6S H6SA 0.9600
C6S H6SB 0.9600
C6S H6SC 0.9600

loop_
_geom_hbond_atom_site_label_D
_geom_hbond_atom_site_label_H
_geom_hbond_atom_site_label_A
_geom_hbond_distance_DH
_geom_hbond_distance_HA
_geom_hbond_distance_DA
_geom_hbond_angle_DHA
C14 H14 N1S 0.93 2.69 3.461(6) 140.9

loop_
_geom_torsion_atom_site_label_1
_geom_torsion_atom_site_label_2
_geom_torsion_atom_site_label_3
_geom_torsion_atom_site_label_4
_geom_torsion
Co1 N7 C8 C9 172.2(2)
Co1 N15 C14 C13 -171.3(2)
Co1 O1B C1B C2B 179.41(19)
Co1 O1B C1B C8B -1.5(4)
Co1 O2B C9B C8B -8.4(5)
Co1 O2B C9B C10B 172.5(2)
Co2 N2 C3 C4 178.8(3)
Co2 N11 N15 Co1 -1.1(3)
Co2 N11 N15 C14 -173.8(2)
Co2 N11 C12 C13 172.8(2)
Co2 N16 N17 Co3 0.5(3)
Co2 N16 N17 C18 178.7(2)
Co2 N16 C20 C19 -178.3(3)
Co2 O1C C1C C2C -169.1(2)
Co2 O1C C1C C8C 11.4(5)
Co2 O2C C9C C8C -2.7(5)
Co2 O2C C9C C10C 176.9(2)
Co3 N1 N2 Co2 -0.8(3)
Co3 N1 N2 C3 178.5(2)
Co3 N1 C5 C4 -178.0(3)
Co3 N6 N7 Co1 4.2(4)
Co3 N6 N7 C8 177.1(2)
Co3 N6 C10 C9 -176.8(2)
Co3 N17 C18 C19 177.7(3)
Co3 O2A C9A C8A 0.1(5)
Co3 O2A C9A C10A -178.4(2)
O1 Co2 N2 N1 -25.6(2)
O1 Co2 N2 C3 155.2(3)
O1 Co3 N1 N2 26.7(2)
O1 Co3 N1 C5 -155.8(3)
O1 Co3 O2A C9A -177.3(3)
N1 Co3 O1A C1 178.3(3)
N1 N2 C3 C4 -0.4(4)
N2 Co2 O2C C9C -168.9(3)
N2 N1 C5 C4 -0.4(4)
N2 C3 C4 C5 0.1(4)
N6 Co3 N1 N2 118.8(2)
N6 Co3 N1 C5 -63.7(3)
N6 Co3 O1A C1 -92.0(3)
N6 Co3 O2A C9A 90.7(3)
N6 N7 C8 C9 -0.4(4)
N7 N6 C10 C9 -1.1(4)
N7 C8 C9 C10 -0.2(4)
N11 Co2 N2 N1 -116.4(2)
N11 Co2 N2 C3 64.5(3)
N11 Co2 O2C C9C 101.9(3)
N11 N15 C14 C13 1.1(4)
N11 C12 C13 C14 -0.6(4)
N15 N11 C12 C13 1.3(4)
N16 Co2 N2 N1 60.9(2)
N16 Co2 N2 C3 -118.3(3)
N16 Co2 O2C C9C -80.6(3)
N16 N17 C18 C19 -0.1(4)
N17 Co3 N1 N2 -59.1(2)
N17 Co3 N1 C5 118.3(3)
N17 Co3 O1A C1 89.5(3)
N17 Co3 O2A C9A -91.5(3)
N17 N16 C20 C19 0.0(4)
N17 C18 C19 C20 0.1(4)
C1 C2A C3A C4A -179.3(3)
C1 C2A C7A C6A 177.6(3)
C1 C8A C9A O2A -0.4(6)
C1 C8A C9A C10A 178.1(3)
C3 C4 C5 N1 0.2(4)
C5 N1 N2 Co2 -178.9(2)
C5 N1 N2 C3 0.5(4)
C8 C9 C10 N6 0.8(4)
C10 N6 N7 Co1 -172.0(2)
C10 N6 N7 C8 0.9(4)
C12 N11 N15 Co1 171.3(2)
C12 N11 N15 C14 -1.4(3)
C12 C13 C14 N15 -0.3(4)
C18 C19 C20 N16 -0.1(4)
C20 N16 N17 Co3 -178.1(2)
C20 N16 N17 C18 0.0(4)
O1A Co3 N1 N2 -150.8(2)
O1A Co3 N1 C5 26.6(3)
O1A Co3 O2A C9A 0.2(3)
O1A C1 C2A C3A 4.4(4)
O1A C1 C2A C7A -174.9(3)
O1A C1 C8A C9A 0.3(6)
O2A Co3 O1A C1 -0.3(3)
O2A C9A C10A C11A -174.1(3)
O2A C9A C10A C15A 8.8(4)
C2A C1 O1A Co3 179.77(19)
C2A C1 C8A C9A -179.3(3)
C2A C3A C4A C5A 1.3(5)
C3A C2A C7A C6A -1.8(5)
C3A C4A C5A C6A -1.2(6)
C4A C5A C6A C7A -0.5(6)
C5A C6A C7A C2A 2.0(6)
C7A C2A C3A C4A 0.1(5)
C8A C1 O1A Co3 0.2(5)
C8A C1 C2A C3A -175.9(3)
C8A C1 C2A C7A 4.7(5)
C8A C9A C10A C11A 7.3(5)
C8A C9A C10A C15A -169.8(3)
C9A C10A C11A C12A -175.1(3)
C9A C10A C15A C14A 175.7(3)
C10A C11A C12A C13A -0.9(5)
C11A C10A C15A C14A -1.6(5)
C11A C12A C13A C14A -0.7(5)
C12A C13A C14A C15A 1.2(5)
C13A C14A C15A C10A 0.0(5)
C15A C10A C11A C12A 2.0(5)
O1B C1B C2B C3B 20.8(4)
O1B C1B C2B C7B -158.9(3)
O1B C1B C8B C9B 2.7(5)
O2B C9B C10B C11B -143.1(4)
O2B C9B C10B C15B 36.2(5)
C1B C2B C3B C4B -179.6(3)
C1B C2B C7B C6B 179.7(3)
C1B C8B C9B O2B 2.8(5)
C1B C8B C9B C10B -178.1(3)
C2B C1B C8B C9B -178.3(3)
C2B C3B C4B C5B 0.0(5)
C3B C2B C7B C6B -0.1(5)
C3B C4B C5B C6B -0.3(5)
C4B C5B C6B C7B 0.4(5)
C5B C6B C7B C2B -0.2(5)
C7B C2B C3B C4B 0.2(5)
C8B C1B C2B C3B -158.3(3)
C8B C1B C2B C7B 21.9(5)
C8B C9B C10B C11B 37.7(5)
C8B C9B C10B C15B -143.0(4)
C9B C10B C11B C12B 178.8(4)
C9B C10B C15B C14B -179.5(4)
C10B C11B C12B C13B 0.9(7)
C11B C10B C15B C14B -0.2(7)
C11B C12B C13B C14B -0.8(7)
C12B C13B C14B C15B 0.2(8)
C13B C14B C15B C10B 0.3(8)
C15B C10B C11B C12B -0.5(6)
O1C Co2 O2C C9C 9.3(3)
O1C C1C C2C C3C 134.0(3)
O1C C1C C2C C7C -46.1(4)
O1C C1C C8C C9C -1.2(6)
O2C Co2 N2 N1 153.1(2)
O2C Co2 N2 C3 -26.1(3)
O2C C9C C10C C11C 160.2(3)
O2C C9C C10C C15C -21.7(5)
C1C C2C C3C C4C 179.7(3)
C1C C2C C7C C6C -177.5(3)
C1C C8C C9C O2C -3.8(6)
C1C C8C C9C C10C 176.7(3)
C2C C1C C8C C9C 179.3(3)
C2C C3C C4C C5C -2.1(5)
C3C C2C C7C C6C 2.4(5)
C3C C4C C5C C6C 2.4(6)
C4C C5C C6C C7C -0.3(5)
C5C C6C C7C C2C -2.2(5)
C7C C2C C3C C4C -0.3(5)
C8C C1C C2C C3C -46.5(5)
C8C C1C C2C C7C 133.4(3)
C8C C9C C10C C11C -20.2(5)
C8C C9C C10C C15C 157.9(3)
C9C C10C C11C C12C 178.2(3)
C9C C10C C15C C14C -178.0(3)
C10C C11C C12C C13C -0.6(5)
C11C C10C C15C C14C 0.2(5)
C11C C12C C13C C14C 0.8(6)
C12C C13C C14C C15C -0.6(6)
C13C C14C C15C C10C 0.1(6)
C15C C10C C11C C12C 0.1(5)
